data_7046934
loop_
_publ_author_name
'Tang, Yiwen'
'Soares, Alexandre Cavaco'
'Ferbinteanu, Marilena'
'Gao, Yuan'
'Rothenberg, Gadi'
'Tanase, Stefania'

_publ_section_title
;
 Coordination polymers from alkaline-earth nodes and pyrazine carboxylate
 linkers.
;
_journal_issue 30
_journal_name_full 'Dalton transactions (Cambridge, England : 2003)'
_journal_page_first 10071
_journal_page_last 10079
_journal_paper_doi 10.1039/c8dt02177e
_journal_volume 47
_journal_year 2018
_chemical_formula_moiety 'C6 H2 Ba N2 O6'
_chemical_formula_sum 'C6 H2 Ba N2 O6'
_chemical_formula_weight 335.42
_space_group_IT_number 15
_space_group_name_Hall '-C 2yc'
_space_group_name_H-M_alt 'C 1 2/c 1'
_symmetry_cell_setting monoclinic
_symmetry_Int_Tables_number 15
_symmetry_space_group_name_Hall '-C 2yc'
_symmetry_space_group_name_H-M 'C 1 2/c 1'
_atom_sites_solution_hydrogens geom
_atom_sites_solution_primary direct
_atom_sites_solution_secondary difmap
_audit_update_record
;
2018-06-29 deposited with the CCDC.
2018-07-03 downloaded from the CCDC.
;
_cell_angle_alpha 90.0000
_cell_angle_beta 96.274(7)
_cell_angle_gamma 90.0000
_cell_formula_units_Z 4
_cell_length_a 19.8986(17)
_cell_length_b 6.9856(5)
_cell_length_c 6.3382(5)
_cell_measurement_reflns_used 2511
_cell_measurement_temperature 293
_cell_measurement_theta_max 27.50
_cell_measurement_theta_min 3.10
_cell_volume 875.76(12)
_computing_cell_refinement 'CrystalClear-SM Expert 2.0 r8'
_computing_data_collection 'CrystalClear-SM Expert 2.0 r8 (Rigaku, 2011)'
_computing_data_reduction 'CrystalClear-SM Expert 2.0 r8'
_computing_molecular_graphics 'CrystalStructure 4.0'
_computing_publication_material 'CrystalStructure 4.0 (Rigaku, 2010)'
_computing_structure_refinement 'SHELXL97 (Sheldrick, 2008)'
_computing_structure_solution 'SIR92 (Altomare, et al., 1994)'
_diffrn_ambient_temperature 293
_diffrn_detector_area_resol_mean 10.000
_diffrn_measured_fraction_theta_full 0.997
_diffrn_measured_fraction_theta_max 0.997
_diffrn_measurement_device_type 'Rigaku R-AXIS RAPID II'
_diffrn_measurement_method \w
_diffrn_radiation_type 'Mo K\a'
_diffrn_radiation_wavelength 0.71075
_diffrn_reflns_av_R_equivalents 0.0395
_diffrn_reflns_limit_h_max 25
_diffrn_reflns_limit_h_min -25
_diffrn_reflns_limit_k_max 9
_diffrn_reflns_limit_k_min -8
_diffrn_reflns_limit_l_max 6
_diffrn_reflns_limit_l_min -8
_diffrn_reflns_number 2630
_diffrn_reflns_theta_full 27.46
_diffrn_reflns_theta_max 27.46
_diffrn_standards_number 0
_exptl_absorpt_coefficient_mu 4.544
_exptl_absorpt_correction_T_max 0.797
_exptl_absorpt_correction_T_min 0.378
_exptl_absorpt_correction_type multi-scan
_exptl_absorpt_process_details 'ABSCOR (Rigaku, 1995)'
_exptl_crystal_colour colorless
_exptl_crystal_density_diffrn 2.544
_exptl_crystal_density_method 'not measured'
_exptl_crystal_description plate
_exptl_crystal_F_000 624.00
_exptl_crystal_size_max 0.300
_exptl_crystal_size_mid 0.200
_exptl_crystal_size_min 0.050
_refine_diff_density_max 3.860
_refine_diff_density_min -0.960
_refine_ls_extinction_method none
_refine_ls_goodness_of_fit_ref 1.118
_refine_ls_hydrogen_treatment constr
_refine_ls_number_parameters 69
_refine_ls_number_reflns 996
_refine_ls_number_restraints 0
_refine_ls_R_factor_gt 0.0361
_refine_ls_shift/su_max 0.000
_refine_ls_structure_factor_coef Fsqd
_refine_ls_weighting_details 'w = 1/[\s^2^(Fo^2^)+(0.0487P)^2^+7.8199P] where P=(Fo^2^+2Fc^2^)/3'
_refine_ls_weighting_scheme calc
_refine_ls_wR_factor_ref 0.0932
_reflns_number_gt 980
_reflns_number_total 996
_reflns_threshold_expression F^2^>2.0\s(F^2^)
_cod_data_source_file c8dt02177e4.cif
_cod_data_source_block Ba25pyzdc
_cod_depositor_comments 'Adding full bibliography for 7046929--7046934.cif.'
_cod_database_code 7046934

loop_
_symmetry_equiv_pos_site_id
_symmetry_equiv_pos_as_xyz
1 +X,+Y,+Z
2 -X,+Y,1/2-Z
3 -X,-Y,-Z
4 +X,-Y,1/2+Z
5 1/2+X,1/2+Y,+Z
6 1/2-X,1/2+Y,1/2-Z
7 1/2-X,1/2-Y,-Z
8 1/2+X,1/2-Y,1/2+Z

loop_
_atom_site_label
_atom_site_type_symbol
_atom_site_fract_x
_atom_site_fract_y
_atom_site_fract_z
_atom_site_U_iso_or_equiv
_atom_site_adp_type
_atom_site_occupancy
_atom_site_symmetry_multiplicity
_atom_site_calc_flag
_atom_site_refinement_flags
Ba1 Ba 1.0000 0.23395(5) 0.2500 0.01444(18) Uani 1.0 4 d .
O1 O 0.92856(17) 0.1220(6) 0.5864(6) 0.0239(8) Uani 1.0 8 d .
O2 O 0.86462(19) -0.1407(6) 0.5886(7) 0.0294(9) Uani 1.0 8 d .
O3 O 1.06588(18) 0.4420(6) 0.6254(6) 0.0256(8) Uani 1.0 8 d .
N1 N 0.6869(3) 0.1571(7) 0.4903(8) 0.0203(9) Uani 1.0 8 d .
C1 C 0.8723(3) 0.0345(8) 0.5704(8) 0.0196(10) Uani 1.0 8 d .
C2 C 0.8082(3) 0.1525(8) 0.5324(9) 0.0178(10) Uani 1.0 8 d .
C3 C 0.7453(3) 0.0622(9) 0.5227(8) 0.0202(11) Uani 1.0 8 d .
H3 H 0.7440 -0.0699 0.5396 0.0242 Uiso 1.0 8 calc R

loop_
_atom_site_aniso_label
_atom_site_aniso_U_11
_atom_site_aniso_U_22
_atom_site_aniso_U_33
_atom_site_aniso_U_12
_atom_site_aniso_U_13
_atom_site_aniso_U_23
Ba1 0.0142(3) 0.0107(3) 0.0188(3) 0.0000 0.00372(16) 0.0000
O1 0.0152(16) 0.029(2) 0.0287(19) 0.0040(14) 0.0057(14) 0.0039(16)
O2 0.0229(18) 0.020(2) 0.045(3) 0.0050(15) 0.0031(17) 0.0002(18)
O3 0.0238(18) 0.027(2) 0.0258(18) 0.0081(15) 0.0018(15) -0.0053(16)
N1 0.0150(19) 0.019(3) 0.027(3) -0.0000(17) 0.0039(16) 0.0003(19)
C1 0.017(2) 0.024(3) 0.019(3) 0.0079(19) 0.0050(17) -0.0007(19)
C2 0.014(2) 0.019(3) 0.020(3) 0.0031(19) 0.0014(18) 0.001(2)
C3 0.017(3) 0.017(3) 0.027(3) 0.0015(17) 0.005(2) 0.0019(19)

loop_
_atom_type_symbol
_atom_type_description
_atom_type_scat_dispersion_real
_atom_type_scat_dispersion_imag
_atom_type_scat_source
C C 0.0033 0.0016
;
International Tables for Crystallography
(1992, Vol. C, Tables 4.2.6.8 and 6.1.1.4)
;
H H 0.0000 0.0000
;
International Tables for Crystallography
(1992, Vol. C, Table 6.1.1.4)
;
Ba Ba -0.3244 2.2819
;
International Tables for Crystallography
(1992, Vol. C, Tables 4.2.6.8 and 6.1.1.4)
;
N N 0.0061 0.0033
;
International Tables for Crystallography
(1992, Vol. C, Tables 4.2.6.8 and 6.1.1.4)
;
O O 0.0106 0.0060
;
International Tables for Crystallography
(1992, Vol. C, Tables 4.2.6.8 and 6.1.1.4)
;

loop_
_geom_angle_atom_site_label_1
_geom_angle_atom_site_label_2
_geom_angle_atom_site_label_3
_geom_angle
_geom_angle_publ_flag
_geom_angle_site_symmetry_1
_geom_angle_site_symmetry_3
O1 Ba1 O1 147.55(12) yes . 2_755
O1 Ba1 O1 76.44(11) yes . 3_756
O1 Ba1 O1 76.72(11) yes . 4_554
O1 Ba1 O2 101.62(12) yes . 3_756
O1 Ba1 O2 70.79(12) yes . 4_554
O1 Ba1 O3 75.10(11) yes . .
O1 Ba1 O3 122.05(10) yes . 2_755
O1 Ba1 O3 73.52(12) yes . 3_766
O1 Ba1 O3 137.72(12) yes . 4_564
O1 Ba1 O1 76.72(11) yes 2_755 3_756
O1 Ba1 O1 76.44(11) yes 2_755 4_554
O1 Ba1 O2 70.79(12) yes 2_755 3_756
O1 Ba1 O2 101.62(12) yes 2_755 4_554
O1 Ba1 O3 122.05(10) yes 2_755 .
O1 Ba1 O3 75.10(11) yes 2_755 2_755
O1 Ba1 O3 137.72(12) yes 2_755 3_766
O1 Ba1 O3 73.52(12) yes 2_755 4_564
O1 Ba1 O1 67.63(10) yes 3_756 4_554
O1 Ba1 O2 44.88(11) yes 3_756 3_756
O1 Ba1 O2 109.22(11) yes 3_756 4_554
O1 Ba1 O3 88.71(11) yes 3_756 .
O1 Ba1 O3 146.72(11) yes 3_756 2_755
O1 Ba1 O3 143.22(11) yes 3_756 3_766
O1 Ba1 O3 123.73(11) yes 3_756 4_564
O1 Ba1 O2 109.22(11) yes 4_554 3_756
O1 Ba1 O2 44.88(11) yes 4_554 4_554
O1 Ba1 O3 146.72(11) yes 4_554 .
O1 Ba1 O3 88.71(11) yes 4_554 2_755
O1 Ba1 O3 123.73(11) yes 4_554 3_766
O1 Ba1 O3 143.22(11) yes 4_554 4_564
O2 Ba1 O2 153.59(12) yes 3_756 4_554
O2 Ba1 O3 60.45(12) yes 3_756 .
O2 Ba1 O3 135.79(12) yes 3_756 2_755
O2 Ba1 O3 122.81(12) yes 3_756 3_766
O2 Ba1 O3 80.27(12) yes 3_756 4_564
O2 Ba1 O3 135.79(12) yes 4_554 .
O2 Ba1 O3 60.45(12) yes 4_554 2_755
O2 Ba1 O3 80.27(12) yes 4_554 3_766
O2 Ba1 O3 122.81(12) yes 4_554 4_564
O3 Ba1 O3 121.38(11) yes . 2_755
O3 Ba1 O3 63.47(11) yes . 3_766
O3 Ba1 O3 69.36(11) yes . 4_564
O3 Ba1 O3 69.36(11) yes 2_755 3_766
O3 Ba1 O3 63.47(11) yes 2_755 4_564
O3 Ba1 O3 70.59(12) yes 3_766 4_564
Ba1 O1 Ba1 103.56(12) yes . 3_756
Ba1 O1 C1 126.2(3) yes . .
Ba1 O1 C1 90.6(3) yes 3_756 .
Ba1 O2 C1 97.9(3) yes 3_756 .
Ba1 O3 Ba1 116.53(12) yes . 3_766
C2 N1 C3 115.9(5) yes 7_656 .
O1 C1 O2 125.7(5) yes . .
O1 C1 C2 118.1(5) yes . .
O2 C1 C2 116.2(5) yes . .
N1 C2 C1 119.1(5) yes 7_656 .
N1 C2 C3 121.2(5) yes 7_656 .
C1 C2 C3 119.7(5) yes . .
N1 C3 C2 122.9(6) yes . .
N1 C3 H3 118.547 no . .
C2 C3 H3 118.536 no . .

loop_
_geom_bond_atom_site_label_1
_geom_bond_atom_site_label_2
_geom_bond_distance
_geom_bond_publ_flag
_geom_bond_site_symmetry_2
Ba1 O1 2.800(4) yes .
Ba1 O1 2.800(4) yes 2_755
Ba1 O1 2.992(4) yes 3_756
Ba1 O1 2.992(4) yes 4_554
Ba1 O2 2.850(4) yes 3_756
Ba1 O2 2.850(4) yes 4_554
Ba1 O3 2.968(4) yes .
Ba1 O3 2.968(4) yes 2_755
Ba1 O3 2.774(4) yes 3_766
Ba1 O3 2.774(4) yes 4_564
O1 C1 1.270(6) yes .
O2 C1 1.241(7) yes .
N1 C2 1.343(8) yes 7_656
N1 C3 1.333(7) yes .
C1 C2 1.515(7) yes .
C2 C3 1.397(7) yes .
C3 H3 0.930 no .

loop_
_geom_contact_atom_site_label_1
_geom_contact_atom_site_label_2
_geom_contact_distance
_geom_contact_publ_flag
_geom_contact_site_symmetry_2
Ba1 C1 3.262(5) no 4_554
O1 O2 3.557(6) no 4_555
O1 O3 2.881(6) no 2_756
O1 N1 2.767(6) no 7_656
O1 C1 3.514(6) no 4_554
O1 C1 3.551(7) no 4_555
O2 N1 3.281(7) no 6_646
O2 N1 3.551(7) no 7_656
O2 C1 3.387(7) no 4_554
O2 C1 3.130(7) no 4_555
O2 C2 3.582(7) no 4_554
O2 C2 3.142(7) no 4_555
O2 C3 2.758(7) no .
O3 N1 3.041(6) no 5_555
O3 N1 3.227(6) no 8_555
O3 C1 3.580(7) no 2_756
N1 N1 2.816(7) no 7_656
C1 C1 3.206(7) no 4_554
C1 C1 3.206(7) no 4_555
C1 C2 3.567(8) no 4_555
C2 C2 2.679(8) no 7_656
C3 C3 3.286(8) no 4_554
C3 C3 3.286(8) no 4_555
C3 C3 2.648(9) no 7_656
O2 H3 2.4360 no .
O2 H3 3.0061 no 7_646
N1 H3 3.2456 no 4_554
N1 H3 3.5939 no 4_555
N1 H3 3.2086 no 7_656
C1 H3 2.6402 no .
C2 H3 3.2935 no 4_554
C2 H3 3.5800 no 6_656
C2 H3 3.1128 no 7_656
C3 H3 3.0601 no 4_554
C3 H3 3.2792 no 4_555
C3 H3 3.4706 no 7_646
C3 H3 3.5775 no 7_656
H3 H3 3.3163 no 4_554
H3 H3 3.3163 no 4_555
H3 H3 2.5811 no 7_646

loop_
_geom_torsion_atom_site_label_1
_geom_torsion_atom_site_label_2
_geom_torsion_atom_site_label_3
_geom_torsion_atom_site_label_4
_geom_torsion
_geom_torsion_publ_flag
_geom_torsion_site_symmetry_1
_geom_torsion_site_symmetry_3
_geom_torsion_site_symmetry_4
O1 Ba1 O1 Ba1 34.9(3) no . 2_755 3_755
O1 Ba1 O1 C1 -66.0(4) no . 2_755 2_755
O1 Ba1 O1 Ba1 34.9(3) no 2_755 . 3_756
O1 Ba1 O1 C1 -66.0(4) no 2_755 . .
O1 Ba1 O1 Ba1 0.00(11) no . 3_756 3_756
O1 Ba1 O1 C1 -127.5(2) no . 3_756 3_756
O1 Ba1 O1 Ba1 0.00(10) no 3_756 . 3_756
O1 Ba1 O1 C1 -100.9(3) no 3_756 . .
O1 Ba1 O1 Ba1 -161.60(13) no . 4_554 3_755
O1 Ba1 O1 C1 70.85(19) no . 4_554 4_554
O1 Ba1 O1 Ba1 69.80(11) no 4_554 . 3_756
O1 Ba1 O1 C1 -31.1(3) no 4_554 . .
O1 Ba1 O2 C1 62.2(3) no . 3_756 3_756
O2 Ba1 O1 Ba1 -37.46(14) no 3_756 . 3_756
O2 Ba1 O1 C1 -138.3(3) no 3_756 . .
O1 Ba1 O2 C1 -85.0(3) no . 4_554 4_554
O2 Ba1 O1 Ba1 116.27(14) no 4_554 . 3_756
O2 Ba1 O1 C1 15.4(3) no 4_554 . .
O1 Ba1 O3 Ba1 -78.74(15) no . . 3_766
O3 Ba1 O1 Ba1 -92.31(12) no . . 3_756
O3 Ba1 O1 C1 166.8(3) no . . .
O1 Ba1 O3 Ba1 131.53(14) no . 2_755 3_765
O3 Ba1 O1 Ba1 149.72(11) no 2_755 . 3_756
O3 Ba1 O1 C1 48.8(4) no 2_755 . .
O1 Ba1 O3 Ba1 81.26(15) no . 3_766 3_766
O3 Ba1 O1 Ba1 -158.52(13) no 3_766 . 3_756
O3 Ba1 O1 C1 100.6(3) no 3_766 . .
O1 Ba1 O3 Ba1 -109.43(16) no . 4_564 3_765
O3 Ba1 O1 Ba1 -125.72(14) no 4_564 . 3_756
O3 Ba1 O1 C1 133.4(3) no 4_564 . .
O1 Ba1 O1 Ba1 -161.60(13) no 2_755 3_756 3_756
O1 Ba1 O1 C1 70.85(19) no 2_755 3_756 3_756
O1 Ba1 O1 Ba1 69.80(11) no 3_756 2_755 3_755
O1 Ba1 O1 C1 -31.1(3) no 3_756 2_755 2_755
O1 Ba1 O1 Ba1 0.00(11) no 2_755 4_554 3_755
O1 Ba1 O1 C1 -127.5(2) no 2_755 4_554 4_554
O1 Ba1 O1 Ba1 -0.00(10) no 4_554 2_755 3_755
O1 Ba1 O1 C1 -100.9(3) no 4_554 2_755 2_755
O1 Ba1 O2 C1 -85.0(3) no 2_755 3_756 3_756
O2 Ba1 O1 Ba1 116.27(14) no 3_756 2_755 3_755
O2 Ba1 O1 C1 15.4(3) no 3_756 2_755 2_755
O1 Ba1 O2 C1 62.2(3) no 2_755 4_554 4_554
O2 Ba1 O1 Ba1 -37.46(14) no 4_554 2_755 3_755
O2 Ba1 O1 C1 -138.3(3) no 4_554 2_755 2_755
O1 Ba1 O3 Ba1 131.53(14) no 2_755 . 3_766
O3 Ba1 O1 Ba1 149.72(11) no . 2_755 3_755
O3 Ba1 O1 C1 48.8(4) no . 2_755 2_755
O1 Ba1 O3 Ba1 -78.74(15) no 2_755 2_755 3_765
O3 Ba1 O1 Ba1 -92.31(12) no 2_755 2_755 3_755
O3 Ba1 O1 C1 166.8(3) no 2_755 2_755 2_755
O1 Ba1 O3 Ba1 -109.43(16) no 2_755 3_766 3_766
O3 Ba1 O1 Ba1 -125.72(14) no 3_766 2_755 3_755
O3 Ba1 O1 C1 133.4(3) no 3_766 2_755 2_755
O1 Ba1 O3 Ba1 81.26(15) no 2_755 4_564 3_765
O3 Ba1 O1 Ba1 -158.52(13) no 4_564 2_755 3_755
O3 Ba1 O1 C1 100.6(3) no 4_564 2_755 2_755
O1 Ba1 O1 Ba1 -81.01(12) no 3_756 4_554 3_755
O1 Ba1 O1 C1 151.5(3) no 3_756 4_554 4_554
O1 Ba1 O1 Ba1 -81.01(12) no 4_554 3_756 3_756
O1 Ba1 O1 C1 151.5(3) no 4_554 3_756 3_756
O1 Ba1 O2 C1 5.31(17) no 3_756 3_756 3_756
O2 Ba1 O1 Ba1 122.4(2) no 3_756 3_756 3_756
O2 Ba1 O1 C1 -5.14(16) no 3_756 3_756 3_756
O1 Ba1 O2 C1 -17.6(3) no 3_756 4_554 4_554
O2 Ba1 O1 Ba1 -63.74(15) no 4_554 3_756 3_756
O2 Ba1 O1 C1 168.72(18) no 4_554 3_756 3_756
O1 Ba1 O3 Ba1 -155.04(15) no 3_756 . 3_766
O3 Ba1 O1 Ba1 74.98(12) no . 3_756 3_756
O3 Ba1 O1 C1 -52.57(19) no . 3_756 3_756
O1 Ba1 O3 Ba1 -111.75(19) no 3_756 2_755 3_765
O3 Ba1 O1 Ba1 -128.86(16) no 2_755 3_756 3_756
O3 Ba1 O1 C1 103.6(3) no 2_755 3_756 3_756
O1 Ba1 O3 Ba1 44.8(3) no 3_756 3_766 3_766
O3 Ba1 O1 Ba1 35.9(3) no 3_766 3_756 3_756
O3 Ba1 O1 C1 -91.6(3) no 3_766 3_756 3_756
O1 Ba1 O3 Ba1 142.20(13) no 3_756 4_564 3_765
O3 Ba1 O1 Ba1 138.94(12) no 4_564 3_756 3_756
O3 Ba1 O1 C1 11.4(3) no 4_564 3_756 3_756
O1 Ba1 O2 C1 -17.6(3) no 4_554 3_756 3_756
O2 Ba1 O1 Ba1 -63.74(15) no 3_756 4_554 3_755
O2 Ba1 O1 C1 168.72(18) no 3_756 4_554 4_554
O1 Ba1 O2 C1 5.31(17) no 4_554 4_554 4_554
O2 Ba1 O1 Ba1 122.4(2) no 4_554 4_554 3_755
O2 Ba1 O1 C1 -5.14(16) no 4_554 4_554 4_554
O1 Ba1 O3 Ba1 -111.75(19) no 4_554 . 3_766
O3 Ba1 O1 Ba1 -128.86(16) no . 4_554 3_755
O3 Ba1 O1 C1 103.6(3) no . 4_554 4_554
O1 Ba1 O3 Ba1 -155.04(15) no 4_554 2_755 3_765
O3 Ba1 O1 Ba1 74.98(12) no 2_755 4_554 3_755
O3 Ba1 O1 C1 -52.57(19) no 2_755 4_554 4_554
O1 Ba1 O3 Ba1 142.20(13) no 4_554 3_766 3_766
O3 Ba1 O1 Ba1 138.94(12) no 3_766 4_554 3_755
O3 Ba1 O1 C1 11.4(3) no 3_766 4_554 4_554
O1 Ba1 O3 Ba1 44.8(3) no 4_554 4_564 3_765
O3 Ba1 O1 Ba1 35.9(3) no 4_564 4_554 3_755
O3 Ba1 O1 C1 -91.6(3) no 4_564 4_554 4_554
O2 Ba1 O2 C1 -7.8(5) no 3_756 4_554 4_554
O2 Ba1 O2 C1 -7.8(5) no 4_554 3_756 3_756
O2 Ba1 O3 Ba1 168.3(2) no 3_756 . 3_766
O3 Ba1 O2 C1 127.5(3) no . 3_756 3_756
O2 Ba1 O3 Ba1 -38.4(3) no 3_756 2_755 3_765
O3 Ba1 O2 C1 -126.5(2) no 2_755 3_756 3_756
O2 Ba1 O3 Ba1 -12.1(2) no 3_756 3_766 3_766
O3 Ba1 O2 C1 140.0(2) no 3_766 3_756 3_756
O2 Ba1 O3 Ba1 153.95(17) no 3_756 4_564 3_765
O3 Ba1 O2 C1 -160.8(3) no 4_564 3_756 3_756
O2 Ba1 O3 Ba1 -38.4(3) no 4_554 . 3_766
O3 Ba1 O2 C1 -126.5(2) no . 4_554 4_554
O2 Ba1 O3 Ba1 168.3(2) no 4_554 2_755 3_765
O3 Ba1 O2 C1 127.5(3) no 2_755 4_554 4_554
O2 Ba1 O3 Ba1 153.95(17) no 4_554 3_766 3_766
O3 Ba1 O2 C1 -160.8(3) no 3_766 4_554 4_554
O2 Ba1 O3 Ba1 -12.1(2) no 4_554 4_564 3_765
O3 Ba1 O2 C1 140.0(2) no 4_564 4_554 4_554
O3 Ba1 O3 Ba1 40.01(19) no . 2_755 3_765
O3 Ba1 O3 Ba1 40.01(19) no 2_755 . 3_766
O3 Ba1 O3 Ba1 0.00(12) no . 3_766 3_766
O3 Ba1 O3 Ba1 0.00(13) no 3_766 . 3_766
O3 Ba1 O3 Ba1 -144.09(17) no . 4_564 3_765
O3 Ba1 O3 Ba1 77.94(15) no 4_564 . 3_766
O3 Ba1 O3 Ba1 -144.09(17) no 2_755 3_766 3_766
O3 Ba1 O3 Ba1 77.94(15) no 3_766 2_755 3_765
O3 Ba1 O3 Ba1 -0.00(12) no 2_755 4_564 3_765
O3 Ba1 O3 Ba1 0.00(13) no 4_564 2_755 3_765
O3 Ba1 O3 Ba1 -76.01(15) no 3_766 4_564 3_765
O3 Ba1 O3 Ba1 -76.01(15) no 4_564 3_766 3_766
Ba1 O1 C1 O2 97.0(5) no . . .
Ba1 O1 C1 C2 -85.0(5) no . . .
Ba1 O1 C1 O2 -10.3(5) no 3_756 . .
Ba1 O1 C1 C2 167.7(4) no 3_756 . .
Ba1 O2 C1 O1 10.9(6) no 3_756 . .
Ba1 O2 C1 C2 -167.1(3) no 3_756 . .
C2 N1 C3 C2 -0.2(8) no 7_656 . .
C3 N1 C2 C1 179.8(4) no . 7_656 7_656
C3 N1 C2 C3 0.2(8) no . 7_656 7_656
O1 C1 C2 N1 2.3(7) no . . 7_656
O1 C1 C2 C3 -177.3(4) no . . .
O2 C1 C2 N1 -179.5(5) no . . 7_656
O2 C1 C2 C3 0.8(7) no . . .
N1 C2 C3 N1 0.2(8) no 7_656 . .
C1 C2 C3 N1 179.8(4) no . . .
